data_7720449
loop_
_publ_author_name
'Wang, Jia'
'Zhang, Wenbin'
'Ma, Xiangcong'
'Zhang, Fangfang'
'Du, Hong'
'Han, Shujuan'

_publ_section_title
;
 Na<sub>2</sub>SnSO<sub>4</sub>F<sub>2</sub>: an ultraviolet-transparent
 sulfate crystal with large birefringence driven by stereochemically
 active tin(II).
;
_journal_issue 4
_journal_name_full 'Dalton transactions (Cambridge, England : 2003)'
_journal_page_first 1659
_journal_page_last 1663
_journal_paper_doi 10.1039/d5dt02815a
_journal_volume 55
_journal_year 2026
_chemical_formula_moiety 'F2 Na2 O4 S Sn'
_chemical_formula_sum 'F2 Na2 O4 S Sn'
_chemical_formula_weight 298.73
_space_group_crystal_system monoclinic
_space_group_IT_number 14
_space_group_name_Hall '-P 2ybc'
_space_group_name_H-M_alt 'P 1 21/c 1'
_atom_sites_solution_primary dual
_audit_block_doi 10.25505/fiz.icsd.cc2pzjfn
_audit_creation_date 2025-06-12
_audit_creation_method
;
Olex2 1.5
(compiled 2023.03.06 svn.rbb2c1857 for OlexSys, GUI svn.r6748)
;
_audit_update_record
;
2025-11-11 deposited with the CCDC.	2025-12-22 downloaded from the CCDC.
;
_cell_angle_alpha 90
_cell_angle_beta 92.650(9)
_cell_angle_gamma 90
_cell_formula_units_Z 4
_cell_length_a 7.0381(17)
_cell_length_b 5.5378(12)
_cell_length_c 14.505(3)
_cell_measurement_reflns_used 4290
_cell_measurement_temperature 296.15
_cell_measurement_theta_max 27.52
_cell_measurement_theta_min 2.90
_cell_volume 564.7(2)
_computing_cell_refinement 'SAINT V8.41 (?, 2016)'
_computing_data_reduction 'SAINT V8.41 (?, 2016)'
_computing_molecular_graphics 'Olex2 1.5 (Dolomanov et al., 2009)'
_computing_publication_material 'Olex2 1.5 (Dolomanov et al., 2009)'
_computing_structure_refinement 'SHELXL 2018/3 (Sheldrick, 2015)'
_computing_structure_solution 'SHELXT 2018/2 (Sheldrick, 2018)'
_diffrn_ambient_temperature 296.15
_diffrn_measured_fraction_theta_full 1.000
_diffrn_measured_fraction_theta_max 0.999
_diffrn_measurement_device_type 'Bruker APEX-II CCD'
_diffrn_measurement_method '\f and \w scans'
_diffrn_radiation_type MoK\a
_diffrn_radiation_wavelength 0.71073
_diffrn_reflns_av_R_equivalents 0.0684
_diffrn_reflns_av_unetI/netI 0.0241
_diffrn_reflns_Laue_measured_fraction_full 1.000
_diffrn_reflns_Laue_measured_fraction_max 0.999
_diffrn_reflns_limit_h_max 9
_diffrn_reflns_limit_h_min -9
_diffrn_reflns_limit_k_max 7
_diffrn_reflns_limit_k_min -7
_diffrn_reflns_limit_l_max 18
_diffrn_reflns_limit_l_min -18
_diffrn_reflns_number 18036
_diffrn_reflns_point_group_measured_fraction_full 1.000
_diffrn_reflns_point_group_measured_fraction_max 0.999
_diffrn_reflns_theta_full 25.242
_diffrn_reflns_theta_max 27.520
_diffrn_reflns_theta_min 2.812
_diffrn_source_current 1.4
_diffrn_source_power 0.07
_diffrn_source_voltage 50.0
_diffrn_standards_number 0
_exptl_absorpt_coefficient_mu 5.034
_exptl_absorpt_correction_T_max 0.7456
_exptl_absorpt_correction_T_min 0.6844
_exptl_absorpt_correction_type none
_exptl_absorpt_process_details
;
SADABS-2016/2 (Bruker,2016/2) was used for absorption correction.
wR2(int) was 0.1005 before and 0.0665 after correction.
The Ratio of minimum to maximum transmission is 0.9179.
The \l/2 correction factor is Not present.
;
_exptl_crystal_colour 'clear light colourless'
_exptl_crystal_colour_lustre clear
_exptl_crystal_colour_modifier light
_exptl_crystal_colour_primary colourless
_exptl_crystal_density_diffrn 3.514
_exptl_crystal_description block
_exptl_crystal_F_000 552
_exptl_crystal_size_max 0.2
_exptl_crystal_size_mid 0.1
_exptl_crystal_size_min 0.1
_refine_diff_density_max 0.869
_refine_diff_density_min -0.654
_refine_diff_density_rms 0.133
_refine_ls_extinction_method none
_refine_ls_goodness_of_fit_ref 1.061
_refine_ls_hydrogen_treatment undef
_refine_ls_matrix_type full
_refine_ls_number_parameters 91
_refine_ls_number_reflns 1307
_refine_ls_number_restraints 0
_refine_ls_restrained_S_all 1.061
_refine_ls_R_factor_all 0.0249
_refine_ls_R_factor_gt 0.0202
_refine_ls_shift/su_max 0.001
_refine_ls_shift/su_mean 0.000
_refine_ls_structure_factor_coef Fsqd
_refine_ls_weighting_details 'w=1/[\s^2^(Fo^2^)+(0.0277P)^2^+0.1422P] where P=(Fo^2^+2Fc^2^)/3'
_refine_ls_weighting_scheme calc
_refine_ls_wR_factor_gt 0.0495
_refine_ls_wR_factor_ref 0.0520
_reflns_Friedel_coverage 0.000
_reflns_number_gt 1128
_reflns_number_total 1307
_reflns_threshold_expression 'I > 2\s(I)'
_cod_data_source_file d5dt02815a2.cif
_cod_data_source_block s142_1_s
_cod_database_code 7720449
_shelx_shelxl_version_number 2018/3
_shelx_space_group_comment
;
The symmetry employed for this shelxl refinement is uniquely defined
by the following loop, which should always be used as a source of
symmetry information in preference to the above space-group names.
They are only intended as comments.
;
_olex2_refinement_description
;
;
_olex2_submission_special_instructions 'No special instructions were received'

loop_
_space_group_symop_operation_xyz
'x, y, z'
'-x, y+1/2, -z+1/2'
'-x, -y, -z'
'x, -y-1/2, z-1/2'

loop_
_atom_site_label
_atom_site_type_symbol
_atom_site_fract_x
_atom_site_fract_y
_atom_site_fract_z
_atom_site_U_iso_or_equiv
_atom_site_adp_type
_atom_site_occupancy
_atom_site_site_symmetry_order
_atom_site_calc_flag
_atom_site_refinement_flags_posn
_atom_site_refinement_flags_adp
_atom_site_refinement_flags_occupancy
_atom_site_disorder_assembly
_atom_site_disorder_group
Sn1 Sn 0.40690(3) 0.73436(3) 0.32637(2) 0.01910(9) Uani 1 1 d . . . . .
S1 S 0.28677(10) 0.72557(11) 0.55844(5) 0.01525(15) Uani 1 1 d . . . . .
Na2 Na 0.08757(17) 1.25504(17) 0.18751(8) 0.0206(3) Uani 1 1 d . . . . .
Na1 Na 0.1798(2) 0.22042(19) 0.43083(9) 0.0266(3) Uani 1 1 d . . . . .
F1 F 0.1929(2) 0.9798(3) 0.29550(11) 0.0216(3) Uani 1 1 d . . . . .
F2 F 0.1818(2) 0.5000(3) 0.31459(11) 0.0241(4) Uani 1 1 d . . . . .
O3 O 0.2083(3) 0.4814(3) 0.55915(13) 0.0286(5) Uani 1 1 d . . . . .
O4 O 0.3046(5) 0.8044(4) 0.46166(16) 0.0466(7) Uani 1 1 d . . . . .
O2 O 0.4737(4) 0.7314(4) 0.6057(2) 0.0481(8) Uani 1 1 d . . . . .
O1 O 0.1586(4) 0.8948(4) 0.5986(2) 0.0500(7) Uani 1 1 d . . . . .

loop_
_atom_site_aniso_label
_atom_site_aniso_U_11
_atom_site_aniso_U_22
_atom_site_aniso_U_33
_atom_site_aniso_U_23
_atom_site_aniso_U_13
_atom_site_aniso_U_12
Sn1 0.01564(13) 0.02077(13) 0.02097(13) 0.00302(7) 0.00167(8) 0.00115(7)
S1 0.0167(3) 0.0163(3) 0.0127(3) -0.0001(2) 0.0004(3) 0.0000(2)
Na2 0.0211(7) 0.0176(6) 0.0230(6) 0.0020(4) 0.0006(5) 0.0000(4)
Na1 0.0332(7) 0.0227(6) 0.0238(6) -0.0033(4) 0.0014(5) -0.0026(5)
F1 0.0219(9) 0.0162(8) 0.0262(8) 0.0018(6) -0.0048(7) 0.0028(6)
F2 0.0232(9) 0.0168(8) 0.0314(9) -0.0008(7) -0.0070(7) -0.0005(6)
O3 0.0393(13) 0.0209(10) 0.0257(11) 0.0007(8) 0.0012(9) -0.0083(9)
O4 0.089(2) 0.0320(12) 0.0192(11) 0.0019(10) 0.0122(13) -0.0071(13)
O2 0.0293(14) 0.0485(17) 0.064(2) 0.0190(12) -0.0252(14) -0.0109(10)
O1 0.0431(15) 0.0332(13) 0.0755(19) -0.0232(13) 0.0222(13) 0.0032(11)

loop_
_atom_type_symbol
_atom_type_description
_atom_type_scat_dispersion_real
_atom_type_scat_dispersion_imag
_atom_type_scat_source
F F 0.0171 0.0103 'International Tables Vol C Tables 4.2.6.8 and 6.1.1.4'
Na Na 0.0362 0.0249 'International Tables Vol C Tables 4.2.6.8 and 6.1.1.4'
O O 0.0106 0.0060 'International Tables Vol C Tables 4.2.6.8 and 6.1.1.4'
S S 0.1246 0.1234 'International Tables Vol C Tables 4.2.6.8 and 6.1.1.4'
Sn Sn -0.6537 1.4246 'International Tables Vol C Tables 4.2.6.8 and 6.1.1.4'

loop_
_geom_angle_atom_site_label_1
_geom_angle_atom_site_label_2
_geom_angle_atom_site_label_3
_geom_angle
_geom_angle_site_symmetry_1
_geom_angle_site_symmetry_3
_geom_angle_publ_flag
Na2 Sn1 Na2 172.48(4) 2_545 2_645 ?
Na2 Sn1 Na1 65.87(3) 2_545 . ?
Na2 Sn1 Na1 61.66(3) 2_545 1_565 ?
Na2 Sn1 Na1 120.48(3) 2_645 . ?
Na1 Sn1 Na2 118.30(3) 1_565 2_645 ?
Na1 Sn1 Na1 101.71(4) 1_565 . ?
F1 Sn1 Na2 133.27(5) . 2_645 ?
F1 Sn1 Na2 41.16(5) . 2_545 ?
F1 Sn1 Na1 41.04(5) . 1_565 ?
F1 Sn1 Na1 106.02(5) . . ?
F1 Sn1 O4 78.92(9) . . ?
F2 Sn1 Na2 41.27(5) . 2_545 ?
F2 Sn1 Na2 141.57(5) . 2_645 ?
F2 Sn1 Na1 35.36(5) . . ?
F2 Sn1 Na1 98.97(5) . 1_565 ?
F2 Sn1 F1 81.10(7) . . ?
F2 Sn1 O4 84.29(9) . . ?
O4 Sn1 Na2 114.86(9) . 2_645 ?
O4 Sn1 Na2 70.83(9) . 2_545 ?
O4 Sn1 Na1 44.88(7) . 1_565 ?
O4 Sn1 Na1 65.74(7) . . ?
Na1 S1 Na1 75.84(4) 3_566 1_565 ?
O3 S1 Na1 132.93(9) . 1_565 ?
O3 S1 Na1 72.96(9) . 3_566 ?
O3 S1 O4 109.16(13) . . ?
O4 S1 Na1 98.39(13) . 3_566 ?
O4 S1 Na1 42.85(10) . 1_565 ?
O2 S1 Na1 148.56(14) . 3_566 ?
O2 S1 Na1 114.50(10) . 1_565 ?
O2 S1 O3 110.54(13) . . ?
O2 S1 O4 109.02(17) . . ?
O1 S1 Na1 64.25(12) . 1_565 ?
O1 S1 Na1 44.06(11) . 3_566 ?
O1 S1 O3 110.79(13) . . ?
O1 S1 O4 105.85(16) . . ?
O1 S1 O2 111.34(18) . . ?
Sn1 Na2 Sn1 172.48(4) 2 2_655 ?
Sn1 Na2 Na2 71.70(4) 2 2 ?
Sn1 Na2 Na2 68.59(4) 2 2_545 ?
Sn1 Na2 Na1 119.88(4) 2_655 2_565 ?
Sn1 Na2 Na1 59.60(3) 2 2_565 ?
Sn1 Na2 Na1 101.03(4) 2 1_565 ?
Na2 Na2 Sn1 114.99(4) 2 2_655 ?
Na2 Na2 Sn1 111.88(4) 2_545 2_655 ?
Na2 Na2 Na2 102.08(6) 2_545 2 ?
Na2 Na2 Na1 59.87(3) 2 2_565 ?
Na2 Na2 Na1 128.09(6) 2_545 2_565 ?
Na2 Na2 Na1 65.74(4) 2 1_565 ?
Na2 Na2 Na1 60.36(4) 2_545 1_565 ?
Na1 Na2 Sn1 85.29(4) 1_565 2_655 ?
Na1 Na2 Na1 125.51(4) 1_565 2_565 ?
F1 Na2 Sn1 108.04(5) . 2 ?
F1 Na2 Sn1 74.04(5) . 2_655 ?
F1 Na2 Sn1 35.18(4) 2 2 ?
F1 Na2 Sn1 149.73(5) 2 2_655 ?
F1 Na2 Na2 40.63(5) . 2_545 ?
F1 Na2 Na2 39.16(4) 2 2 ?
F1 Na2 Na2 106.18(7) . 2 ?
F1 Na2 Na2 92.64(6) 2 2_545 ?
F1 Na2 Na1 162.79(6) . 2_565 ?
F1 Na2 Na1 92.29(6) 2 1_565 ?
F1 Na2 Na1 41.06(5) 2 2_565 ?
F1 Na2 Na1 41.12(5) . 1_565 ?
F1 Na2 F1 121.84(6) . 2 ?
F1 Na2 F2 77.13(7) . 1_565 ?
F1 Na2 F2 81.07(7) . 2 ?
F1 Na2 F2 79.70(6) 2 1_565 ?
F1 Na2 F2 68.99(7) 2 2 ?
F1 Na2 O3 92.95(7) . 4_575 ?
F1 Na2 O3 132.90(8) 2 4_575 ?
F1 Na2 O1 79.94(8) 2 4_585 ?
F1 Na2 O1 147.19(10) . 4_585 ?
F2 Na2 Sn1 34.89(4) 2 2 ?
F2 Na2 Sn1 107.97(5) 1_565 2 ?
F2 Na2 Sn1 79.50(5) 1_565 2_655 ?
F2 Na2 Sn1 141.27(5) 2 2_655 ?
F2 Na2 Na2 41.10(5) 1_565 2 ?
F2 Na2 Na2 100.07(7) 2 2 ?
F2 Na2 Na2 98.09(7) 1_565 2_545 ?
F2 Na2 Na2 41.01(5) 2 2_545 ?
F2 Na2 Na1 39.23(5) 1_565 1_565 ?
F2 Na2 Na1 95.15(6) 2 1_565 ?
F2 Na2 Na1 94.77(5) 1_565 2_565 ?
F2 Na2 Na1 91.17(6) 2 2_565 ?
F2 Na2 F2 123.37(6) 1_565 2 ?
F2 Na2 O3 88.69(7) 2 4_575 ?
F2 Na2 O3 143.44(8) 1_565 4_575 ?
F2 Na2 O1 131.63(9) 2 4_585 ?
F2 Na2 O1 84.10(9) 1_565 4_585 ?
O3 Na2 Sn1 63.95(6) 4_575 2_655 ?
O3 Na2 Sn1 108.56(7) 4_575 2 ?
O3 Na2 Na2 159.92(7) 4_575 2 ?
O3 Na2 Na2 96.39(5) 4_575 2_545 ?
O3 Na2 Na1 131.88(6) 4_575 1_565 ?
O3 Na2 Na1 102.26(6) 4_575 2_565 ?
O1 Na2 Sn1 76.26(7) 4_585 2_655 ?
O1 Na2 Sn1 103.22(7) 4_585 2 ?
O1 Na2 Na2 74.36(7) 4_585 2 ?
O1 Na2 Na2 171.80(9) 4_585 2_545 ?
O1 Na2 Na1 122.96(8) 4_585 1_565 ?
O1 Na2 Na1 43.72(7) 4_585 2_565 ?
O1 Na2 O3 86.29(9) 4_585 4_575 ?
Sn1 Na1 Sn1 101.71(4) 1_545 . ?
Sn1 Na1 Na2 58.74(3) 1_545 2_535 ?
Sn1 Na1 Na2 71.30(3) 1_545 1_545 ?
S1 Na1 Sn1 113.95(4) 3_566 . ?
S1 Na1 Sn1 61.26(3) 1_545 1_545 ?
S1 Na1 Sn1 140.78(5) 1_545 . ?
S1 Na1 Sn1 124.23(4) 3_566 1_545 ?
S1 Na1 S1 104.16(4) 3_566 1_545 ?
S1 Na1 Na2 65.61(3) 3_566 2_535 ?
S1 Na1 Na2 77.14(3) 1_545 2_535 ?
S1 Na1 Na2 84.61(4) 3_566 1_545 ?
S1 Na1 Na2 127.81(4) 1_545 1_545 ?
Na2 Na1 Sn1 126.57(4) 2_535 . ?
Na2 Na1 Sn1 66.92(3) 1_545 . ?
Na2 Na1 Na2 59.78(3) 1_545 2_535 ?
F1 Na1 Sn1 93.45(5) 1_545 . ?
F1 Na1 Sn1 34.72(4) 1_545 1_545 ?
F1 Na1 S1 99.56(6) 1_545 3_566 ?
F1 Na1 S1 88.94(5) 1_545 1_545 ?
F1 Na1 Na2 39.19(5) 1_545 1_545 ?
F1 Na1 Na2 40.61(5) 1_545 2_535 ?
F1 Na1 O4 66.69(7) 1_545 1_545 ?
F1 Na1 O2 79.15(9) 1_545 3_666 ?
F1 Na1 O1 77.74(8) 1_545 3_566 ?
F2 Na1 Sn1 100.50(6) . 1_545 ?
F2 Na1 Sn1 31.19(4) . . ?
F2 Na1 S1 90.77(6) . 3_566 ?
F2 Na1 S1 160.87(7) . 1_545 ?
F2 Na1 Na2 40.66(5) . 1_545 ?
F2 Na1 Na2 98.90(6) . 2_535 ?
F2 Na1 F1 76.66(7) . 1_545 ?
F2 Na1 O3 99.42(7) . . ?
F2 Na1 O4 137.83(9) . 1_545 ?
F2 Na1 O2 74.68(8) . 3_666 ?
F2 Na1 O1 94.92(9) . 3_566 ?
O3 Na1 Sn1 79.98(6) . . ?
O3 Na1 Sn1 141.91(8) . 1_545 ?
O3 Na1 S1 93.21(7) . 1_545 ?
O3 Na1 S1 87.47(7) . 3_566 ?
O3 Na1 Na2 147.45(7) . 2_535 ?
O3 Na1 Na2 138.92(7) . 1_545 ?
O3 Na1 F1 171.93(9) . 1_545 ?
O3 Na1 O4 114.05(9) . 1_545 ?
O3 Na1 O2 93.05(10) . 3_666 ?
O3 Na1 O1 109.82(9) . 3_566 ?
O4 Na1 Sn1 129.77(8) 1_545 . ?
O4 Na1 Sn1 37.51(6) 1_545 1_545 ?
O4 Na1 S1 23.77(6) 1_545 1_545 ?
O4 Na1 S1 114.62(8) 1_545 3_566 ?
O4 Na1 Na2 66.11(8) 1_545 2_535 ?
O4 Na1 Na2 105.86(7) 1_545 1_545 ?
O4 Na1 O2 78.50(9) 1_545 3_666 ?
O2 Na1 Sn1 51.92(6) 3_666 . ?
O2 Na1 Sn1 61.87(6) 3_666 1_545 ?
O2 Na1 S1 90.45(7) 3_666 1_545 ?
O2 Na1 S1 165.34(7) 3_666 3_566 ?
O2 Na1 Na2 117.70(8) 3_666 2_535 ?
O2 Na1 Na2 85.41(8) 3_666 1_545 ?
O1 Na1 Sn1 100.43(6) 3_566 1_545 ?
O1 Na1 Sn1 124.55(8) 3_566 . ?
O1 Na1 S1 94.21(7) 3_566 1_545 ?
O1 Na1 S1 23.82(5) 3_566 3_566 ?
O1 Na1 Na2 41.79(6) 3_566 2_535 ?
O1 Na1 Na2 73.41(8) 3_566 1_545 ?
O1 Na1 O4 96.91(10) 3_566 1_545 ?
O1 Na1 O2 156.32(11) 3_566 3_666 ?
Sn1 F1 Na2 103.66(7) . 2_545 ?
Sn1 F1 Na2 143.04(8) . . ?
Sn1 F1 Na1 104.24(7) . 1_565 ?
Na2 F1 Na2 100.21(7) . 2_545 ?
Na2 F1 Na1 98.33(7) 2_545 1_565 ?
Na2 F1 Na1 99.69(7) . 1_565 ?
Sn1 F2 Na2 128.15(8) . 1_545 ?
Sn1 F2 Na2 103.84(7) . 2_545 ?
Sn1 F2 Na1 113.45(8) . . ?
Na2 F2 Na2 97.89(6) 1_545 2_545 ?
Na1 F2 Na2 112.42(8) . 2_545 ?
Na1 F2 Na2 100.11(7) . 1_545 ?
S1 O3 Na2 129.94(12) . 4_576 ?
S1 O3 Na1 125.46(12) . . ?
Na1 O3 Na2 104.57(8) . 4_576 ?
Sn1 O4 Na1 97.61(9) . 1_565 ?
S1 O4 Sn1 148.88(16) . . ?
S1 O4 Na1 113.38(13) . 1_565 ?
S1 O2 Na1 139.58(19) . 3_666 ?
S1 O1 Na2 153.36(17) . 4_586 ?
S1 O1 Na1 112.12(14) . 3_566 ?
Na2 O1 Na1 94.49(9) 4_586 3_566 ?

loop_
_geom_bond_atom_site_label_1
_geom_bond_atom_site_label_2
_geom_bond_distance
_geom_bond_site_symmetry_2
_geom_bond_publ_flag
Sn1 Na2 3.4786(15) 2_545 ?
Sn1 Na2 3.5747(15) 2_645 ?
Sn1 Na1 3.5100(13) 1_565 ?
Sn1 Na1 3.6298(13) . ?
Sn1 F1 2.0624(16) . ?
Sn1 F2 2.0491(16) . ?
Sn1 O4 2.156(2) . ?
S1 Na1 3.3725(14) 1_565 ?
S1 Na1 3.3080(18) 3_566 ?
S1 O3 1.461(2) . ?
S1 O4 1.481(2) . ?
S1 O2 1.455(3) . ?
S1 O1 1.442(2) . ?
Na2 Na2 3.5609(16) 2_545 ?
Na2 Na2 3.5609(16) 2 ?
Na2 Na1 3.5819(17) 2_565 ?
Na2 Na1 3.564(2) 1_565 ?
Na2 F1 2.2847(19) . ?
Na2 F1 2.356(2) 2 ?
Na2 F2 2.363(2) 2 ?
Na2 F2 2.359(2) 1_565 ?
Na2 O3 2.459(2) 4_575 ?
Na2 O1 2.394(2) 4_585 ?
Na1 F1 2.378(2) 1_545 ?
Na1 F2 2.290(2) . ?
Na1 O3 2.358(2) . ?
Na1 O4 2.499(3) 1_545 ?
Na1 O2 2.534(3) 3_666 ?
Na1 O1 2.483(3) 3_566 ?

loop_
_geom_torsion_atom_site_label_1
_geom_torsion_atom_site_label_2
_geom_torsion_atom_site_label_3
_geom_torsion_atom_site_label_4
_geom_torsion
_geom_torsion_site_symmetry_1
_geom_torsion_site_symmetry_2
_geom_torsion_site_symmetry_3
_geom_torsion_site_symmetry_4
_geom_torsion_publ_flag
Na1 S1 O3 Na2 -126.59(12) 1_565 . . 4_576 ?
Na1 S1 O3 Na2 -75.97(15) 3_566 . . 4_576 ?
Na1 S1 O3 Na1 55.4(2) 1_565 . . . ?
Na1 S1 O3 Na1 105.97(14) 3_566 . . . ?
Na1 S1 O4 Sn1 -127.0(3) 3_566 . . . ?
Na1 S1 O4 Sn1 174.5(5) 1_565 . . . ?
Na1 S1 O4 Na1 58.50(14) 3_566 . . 1_565 ?
Na1 S1 O2 Na1 -160.06(12) 3_566 . . 3_666 ?
Na1 S1 O2 Na1 -56.7(2) 1_565 . . 3_666 ?
Na1 S1 O1 Na2 176.8(5) 3_566 . . 4_586 ?
Na1 S1 O1 Na2 -87.0(4) 1_565 . . 4_586 ?
Na1 S1 O1 Na1 96.20(15) 1_565 . . 3_566 ?
O3 S1 O4 Sn1 -52.3(4) . . . . ?
O3 S1 O4 Na1 133.29(14) . . . 1_565 ?
O3 S1 O2 Na1 109.2(2) . . . 3_666 ?
O3 S1 O1 Na2 144.2(4) . . . 4_586 ?
O3 S1 O1 Na1 -32.5(2) . . . 3_566 ?
O4 S1 O3 Na2 -169.13(17) . . . 4_576 ?
O4 S1 O3 Na1 12.8(2) . . . . ?
O4 S1 O2 Na1 -10.8(3) . . . 3_666 ?
O4 S1 O1 Na2 -97.6(4) . . . 4_586 ?
O4 S1 O1 Na1 85.68(18) . . . 3_566 ?
O2 S1 O3 Na2 71.0(2) . . . 4_576 ?
O2 S1 O3 Na1 -107.1(2) . . . . ?
O2 S1 O4 Sn1 68.6(4) . . . . ?
O2 S1 O4 Na1 -105.88(17) . . . 1_565 ?
O2 S1 O1 Na2 20.8(5) . . . 4_586 ?
O2 S1 O1 Na1 -155.99(14) . . . 3_566 ?
O1 S1 O3 Na2 -52.9(2) . . . 4_576 ?
O1 S1 O3 Na1 129.00(17) . . . . ?
O1 S1 O4 Sn1 -171.5(3) . . . . ?
O1 S1 O4 Na1 14.0(2) . . . 1_565 ?
O1 S1 O2 Na1 -127.2(2) . . . 3_666 ?
